data_2210234
loop_
_publ_author_name
'Nie, Aihua'
'Ghosh, Sutapa'
'Huang, Ziwei'

_publ_section_title '[3-(2-Hydroxyphenyl)-5-phenyl-4,5-dihydropyrazol-1-yl](pyridin-3-yl)methanone'
_journal_coeditor_code GH2004
_journal_issue 9
_journal_name_full 'Acta Crystallographica Section E'
_journal_page_first o3776
_journal_page_last o3777
_journal_paper_doi 10.1107/S1600536806029576
_journal_volume 62
_journal_year 2006
_chemical_formula_iupac 'C21 H17 N3 O2'
_chemical_formula_moiety 'C21 H17 N3 O2'
_chemical_formula_sum 'C21 H17 N3 O2'
_chemical_formula_weight 343.38
_chemical_melting_point 168
_chemical_name_systematic
;
[3-(2-Hydroxyphenyl)-5-phenyl-4,5-dihydropyrazol-1-yl](pyridin-3-yl)methanone
;
_space_group_IT_number 14
_symmetry_cell_setting monoclinic
_symmetry_space_group_name_Hall '-P 2ybc'
_symmetry_space_group_name_H-M 'P 1 21/c 1'
_atom_sites_solution_hydrogens geom
_atom_sites_solution_primary direct
_atom_sites_solution_secondary difmap
_cell_angle_alpha 90.00
_cell_angle_beta 97.516(3)
_cell_angle_gamma 90.00
_cell_formula_units_Z 4
_cell_length_a 5.9050(10)
_cell_length_b 19.840(3)
_cell_length_c 14.283(2)
_cell_measurement_reflns_used 3690
_cell_measurement_temperature 100(2)
_cell_measurement_theta_max 26.57
_cell_measurement_theta_min 2.51
_cell_volume 1659.0(4)
_computing_cell_refinement SMART
_computing_data_collection 'SMART (Bruker, 2005)'
_computing_data_reduction 'SAINT (Bruker, 2005)'
_computing_molecular_graphics 'ORTEP-32 (Farrugia, 1997)'
_computing_publication_material 'WinGX (Farrugia, 1999)'
_computing_structure_refinement 'SHELXL-97 (Sheldrick, 1997)'
_computing_structure_solution 'SI2004 (Altomare <i>et al.</i>,  1993)'
_diffrn_ambient_temperature 100(2)
_diffrn_measured_fraction_theta_full 0.998
_diffrn_measured_fraction_theta_max 0.979
_diffrn_measurement_device_type 'Bruker SMART CCD area-detector'
_diffrn_measurement_method '\f and \w'
_diffrn_radiation_monochromator graphite
_diffrn_radiation_source 'fine-focus sealed tube'
_diffrn_radiation_type MoK\a
_diffrn_radiation_wavelength 0.71073
_diffrn_reflns_av_R_equivalents 0.0485
_diffrn_reflns_av_sigmaI/netI 0.0552
_diffrn_reflns_limit_h_max 7
_diffrn_reflns_limit_h_min -7
_diffrn_reflns_limit_k_max 25
_diffrn_reflns_limit_k_min -25
_diffrn_reflns_limit_l_max 18
_diffrn_reflns_limit_l_min -18
_diffrn_reflns_number 13968
_diffrn_reflns_theta_full 25.00
_diffrn_reflns_theta_max 27.53
_diffrn_reflns_theta_min 1.77
_diffrn_standards_number 0
_exptl_absorpt_coefficient_mu 0.091
_exptl_absorpt_correction_T_max 0.9821
_exptl_absorpt_correction_T_min 0.9821
_exptl_absorpt_correction_type multi-scan
_exptl_absorpt_process_details '(SADABS; Sheldrick, 1996)'
_exptl_crystal_colour colorless
_exptl_crystal_density_diffrn 1.375
_exptl_crystal_density_method 'not measured'
_exptl_crystal_description rod
_exptl_crystal_F_000 720
_exptl_crystal_size_max 0.20
_exptl_crystal_size_mid 0.20
_exptl_crystal_size_min 0.20
_refine_diff_density_max 0.239
_refine_diff_density_min -0.242
_refine_ls_extinction_method none
_refine_ls_goodness_of_fit_ref 1.020
_refine_ls_hydrogen_treatment constr
_refine_ls_matrix_type full
_refine_ls_number_parameters 236
_refine_ls_number_reflns 3742
_refine_ls_number_restraints 0
_refine_ls_restrained_S_all 1.020
_refine_ls_R_factor_all 0.0720
_refine_ls_R_factor_gt 0.0441
_refine_ls_shift/su_max 0.000
_refine_ls_shift/su_mean 0.000
_refine_ls_structure_factor_coef Fsqd
_refine_ls_weighting_details 'calc w=1/[\s^2^(Fo^2^)+(0.0496P)^2^+0.1984P] where P=(Fo^2^+2Fc^2^)/3'
_refine_ls_weighting_scheme calc
_refine_ls_wR_factor_gt 0.0975
_refine_ls_wR_factor_ref 0.1070
_reflns_number_gt 2687
_reflns_number_total 3742
_reflns_threshold_expression I>2\s(I)
_cod_data_source_file gh2004.cif
_cod_data_source_block I
_cod_depositor_comments
;
The following automatic conversions were performed:
'_symmetry_cell_setting' value 'Monoclinic' changed to 'monoclinic'
according to '/home/saulius/struct/CIF-dictionaries/cif_core.dic'
dictionary named 'cif_core.dic' version 2.4.1 from 2010-06-29.

Automatic conversion script
Id: cif_fix_enum 1527 2010-12-29 10:47:43Z saulius 

The following automatic conversions were performed:

'_symmetry_cell_setting' value 'Monoclinic' changed to 'monoclinic'
according to /home/saulius/struct/CIF-dictionaries/cif_core.dic
dictionary named 'cif_core.dic' version 2.4.1 from 2010-06-29.

Automatic conversion script
Id: cif_fix_values 1715 2011-07-08 13:25:40Z adriana 
;
_cod_original_sg_symbol_H-M 'P 21/c'
_cod_database_code 2210234
_cod_database_fobs_code 2210234

loop_
_symmetry_equiv_pos_as_xyz
'x, y, z'
'-x, y+1/2, -z+1/2'
'-x, -y, -z'
'x, -y-1/2, z-1/2'

loop_
_atom_site_type_symbol
_atom_site_label
_atom_site_fract_x
_atom_site_fract_y
_atom_site_fract_z
_atom_site_U_iso_or_equiv
_atom_site_adp_type
_atom_site_calc_flag
_atom_site_refinement_flags
_atom_site_occupancy
C C1 -0.1694(3) 0.08235(8) 0.32846(11) 0.0224(4) Uani d . 1
H H1A -0.2693 0.0493 0.2976 0.027 Uiso calc R 1
C C2 -0.2028(3) 0.10569(8) 0.41685(12) 0.0254(4) Uani d . 1
H H2 -0.3246 0.0880 0.4467 0.030 Uiso calc R 1
C C3 -0.0618(3) 0.15439(8) 0.46245(12) 0.0265(4) Uani d . 1
H H3 -0.0853 0.1700 0.5233 0.032 Uiso calc R 1
C C4 0.1138(3) 0.18002(8) 0.41821(11) 0.0236(4) Uani d . 1
H H4 0.2097 0.2140 0.4490 0.028 Uiso calc R 1
C C5 0.1543(3) 0.15732(8) 0.32926(11) 0.0192(3) Uani d . 1
C C6 0.0101(3) 0.10716(7) 0.28472(11) 0.0191(3) Uani d . 1
C C7 0.3357(3) 0.18746(7) 0.28331(11) 0.0193(3) Uani d . 1
C C8 0.4794(3) 0.24640(8) 0.32096(11) 0.0226(4) Uani d . 1
H H8A 0.5650 0.2361 0.3836 0.027 Uiso calc R 1
H H8B 0.3844 0.2870 0.3262 0.027 Uiso calc R 1
C C9 0.6421(3) 0.25620(8) 0.24635(11) 0.0206(3) Uani d . 1
H H9 0.8012 0.2441 0.2741 0.025 Uiso calc R 1
C C10 0.6398(3) 0.32637(8) 0.20576(11) 0.0200(3) Uani d . 1
C C11 0.8302(3) 0.36729(8) 0.22445(12) 0.0239(4) Uani d . 1
H H11 0.9642 0.3504 0.2609 0.029 Uiso calc R 1
C C12 0.8266(3) 0.43256(8) 0.19053(12) 0.0283(4) Uani d . 1
H H12 0.9583 0.4602 0.2036 0.034 Uiso calc R 1
C C13 0.6333(3) 0.45765(8) 0.13795(12) 0.0280(4) Uani d . 1
H H13 0.6313 0.5026 0.1151 0.034 Uiso calc R 1
C C14 0.4419(3) 0.41735(8) 0.11839(12) 0.0269(4) Uani d . 1
H H14 0.3084 0.4345 0.0818 0.032 Uiso calc R 1
C C15 0.4452(3) 0.35182(8) 0.15230(11) 0.0240(4) Uani d . 1
H H15 0.3135 0.3242 0.1389 0.029 Uiso calc R 1
C C16 0.6704(3) 0.18811(7) 0.10113(11) 0.0203(3) Uani d . 1
C C17 0.5629(3) 0.13908(7) 0.02984(10) 0.0195(3) Uani d . 1
C C18 0.3295(3) 0.13668(8) -0.00025(11) 0.0218(4) Uani d . 1
H H18 0.2325 0.1655 0.0298 0.026 Uiso calc R 1
C C20 0.3736(3) 0.05574(8) -0.10932(12) 0.0279(4) Uani d . 1
H H20 0.3080 0.0257 -0.1571 0.034 Uiso calc R 1
C C21 0.6074(3) 0.05498(8) -0.08567(12) 0.0261(4) Uani d . 1
H H21 0.7001 0.0257 -0.1171 0.031 Uiso calc R 1
C C22 0.7038(3) 0.09771(8) -0.01539(11) 0.0238(4) Uani d . 1
H H22 0.8646 0.0988 0.0018 0.029 Uiso calc R 1
N N1 0.3806(2) 0.16609(6) 0.20245(9) 0.0197(3) Uani d . 1
N N2 0.5547(2) 0.20539(6) 0.17433(9) 0.0208(3) Uani d . 1
N N3 0.2337(2) 0.09623(7) -0.06900(9) 0.0275(3) Uani d . 1
O O1 0.03606(19) 0.08124(5) 0.19886(7) 0.0237(3) Uani d . 1
H H1 0.1396 0.1024 0.1762 0.035 Uiso calc R 1
O O2 0.85361(18) 0.21517(5) 0.09370(8) 0.0248(3) Uani d . 1

loop_
_atom_site_aniso_label
_atom_site_aniso_U_11
_atom_site_aniso_U_22
_atom_site_aniso_U_33
_atom_site_aniso_U_12
_atom_site_aniso_U_13
_atom_site_aniso_U_23
C1 0.0217(8) 0.0211(8) 0.0246(9) 0.0004(7) 0.0041(7) 0.0012(7)
C2 0.0255(9) 0.0259(9) 0.0263(9) 0.0011(7) 0.0095(7) 0.0025(7)
C3 0.0305(10) 0.0295(9) 0.0207(8) 0.0033(8) 0.0083(7) -0.0011(7)
C4 0.0271(9) 0.0236(8) 0.0200(8) -0.0002(7) 0.0021(7) -0.0015(7)
C5 0.0200(8) 0.0194(8) 0.0182(8) 0.0032(6) 0.0024(6) 0.0013(6)
C6 0.0218(8) 0.0192(8) 0.0166(8) 0.0047(6) 0.0029(6) 0.0000(6)
C7 0.0201(8) 0.0195(8) 0.0179(8) 0.0042(6) 0.0009(6) 0.0003(6)
C8 0.0253(9) 0.0224(8) 0.0200(8) -0.0009(7) 0.0029(7) -0.0010(7)
C9 0.0192(8) 0.0221(8) 0.0204(8) -0.0015(7) 0.0027(6) -0.0022(6)
C10 0.0212(8) 0.0207(8) 0.0192(8) 0.0003(7) 0.0068(6) -0.0025(6)
C11 0.0203(9) 0.0252(9) 0.0263(9) 0.0009(7) 0.0033(7) -0.0040(7)
C12 0.0285(10) 0.0249(9) 0.0333(10) -0.0064(7) 0.0107(8) -0.0054(7)
C13 0.0377(11) 0.0204(8) 0.0284(9) 0.0022(8) 0.0133(8) 0.0008(7)
C14 0.0291(9) 0.0278(9) 0.0243(9) 0.0065(8) 0.0051(7) 0.0015(7)
C15 0.0223(9) 0.0258(9) 0.0242(9) -0.0006(7) 0.0032(7) -0.0028(7)
C16 0.0210(9) 0.0171(7) 0.0233(8) 0.0033(7) 0.0051(6) 0.0026(6)
C17 0.0225(8) 0.0197(8) 0.0170(8) -0.0001(7) 0.0047(6) 0.0036(6)
C18 0.0231(9) 0.0256(8) 0.0181(8) 0.0011(7) 0.0073(6) 0.0023(7)
C20 0.0330(10) 0.0321(9) 0.0194(8) -0.0048(8) 0.0058(7) -0.0041(7)
C21 0.0299(10) 0.0268(9) 0.0239(9) 0.0017(7) 0.0120(7) -0.0022(7)
C22 0.0220(9) 0.0263(9) 0.0246(9) -0.0016(7) 0.0083(7) 0.0018(7)
N1 0.0187(7) 0.0205(7) 0.0203(7) -0.0004(6) 0.0043(5) 0.0011(5)
N2 0.0194(7) 0.0198(7) 0.0243(7) -0.0039(6) 0.0066(6) -0.0027(5)
N3 0.0264(8) 0.0361(8) 0.0202(7) -0.0006(7) 0.0039(6) -0.0031(6)
O1 0.0282(7) 0.0240(6) 0.0202(6) -0.0036(5) 0.0082(5) -0.0030(5)
O2 0.0198(6) 0.0242(6) 0.0315(7) -0.0033(5) 0.0079(5) -0.0006(5)

loop_
_atom_type_symbol
_atom_type_description
_atom_type_scat_dispersion_real
_atom_type_scat_dispersion_imag
_atom_type_scat_source
C C 0.0033 0.0016 ' International Tables Vol C Tables 4.2.6.8 and 6.1.1.4'
H H 0.0000 0.0000 ' International Tables Vol C Tables 4.2.6.8 and 6.1.1.4'
N N 0.0061 0.0033 ' International Tables Vol C Tables 4.2.6.8 and 6.1.1.4'
O O 0.0106 0.0060 ' International Tables Vol C Tables 4.2.6.8 and 6.1.1.4'

loop_
_geom_angle_atom_site_label_1
_geom_angle_atom_site_label_2
_geom_angle_atom_site_label_3
_geom_angle
C2 C1 C6 120.02(15)
C2 C1 H1A 120.0
C6 C1 H1A 120.0
C3 C2 C1 121.01(16)
C3 C2 H2 119.5
C1 C2 H2 119.5
C4 C3 C2 118.98(15)
C4 C3 H3 120.5
C2 C3 H3 120.5
C3 C4 C5 121.71(16)
C3 C4 H4 119.1
C5 C4 H4 119.1
C4 C5 C6 118.28(15)
C4 C5 C7 120.06(15)
C6 C5 C7 121.61(14)
O1 C6 C1 117.08(14)
O1 C6 C5 122.94(14)
C1 C6 C5 119.98(14)
N1 C7 C5 121.22(14)
N1 C7 C8 113.80(14)
C5 C7 C8 124.94(13)
C7 C8 C9 103.02(12)
C7 C8 H8A 111.2
C9 C8 H8A 111.2
C7 C8 H8B 111.2
C9 C8 H8B 111.2
H8A C8 H8B 109.1
N2 C9 C10 112.08(12)
N2 C9 C8 101.67(12)
C10 C9 C8 114.09(13)
N2 C9 H9 109.6
C10 C9 H9 109.6
C8 C9 H9 109.6
C11 C10 C15 119.06(15)
C11 C10 C9 120.08(14)
C15 C10 C9 120.82(14)
C12 C11 C10 120.50(16)
C12 C11 H11 119.8
C10 C11 H11 119.8
C13 C12 C11 120.27(16)
C13 C12 H12 119.9
C11 C12 H12 119.9
C12 C13 C14 119.96(16)
C12 C13 H13 120.0
C14 C13 H13 120.0
C13 C14 C15 119.85(16)
C13 C14 H14 120.1
C15 C14 H14 120.1
C14 C15 C10 120.37(15)
C14 C15 H15 119.8
C10 C15 H15 119.8
O2 C16 N2 119.51(14)
O2 C16 C17 121.97(14)
N2 C16 C17 118.45(13)
C22 C17 C18 117.81(15)
C22 C17 C16 118.51(14)
C18 C17 C16 123.41(14)
N3 C18 C17 123.75(15)
N3 C18 H18 118.1
C17 C18 H18 118.1
N3 C20 C21 123.88(16)
N3 C20 H20 118.1
C21 C20 H20 118.1
C20 C21 C22 118.45(15)
C20 C21 H21 120.8
C22 C21 H21 120.8
C21 C22 C17 119.20(15)
C21 C22 H22 120.4
C17 C22 H22 120.4
C7 N1 N2 108.71(13)
C16 N2 N1 122.91(12)
C16 N2 C9 122.53(12)
N1 N2 C9 112.57(11)
C18 N3 C20 116.89(14)
C6 O1 H1 109.5

loop_
_geom_bond_atom_site_label_1
_geom_bond_atom_site_label_2
_geom_bond_distance
C1 C2 1.383(2)
C1 C6 1.389(2)
C1 H1A 0.9500
C2 C3 1.382(2)
C2 H2 0.9500
C3 C4 1.380(2)
C3 H3 0.9500
C4 C5 1.398(2)
C4 H4 0.9500
C5 C6 1.407(2)
C5 C7 1.456(2)
C6 O1 1.3567(18)
C7 N1 1.2900(19)
C7 C8 1.502(2)
C8 C9 1.538(2)
C8 H8A 0.9900
C8 H8B 0.9900
C9 N2 1.4839(19)
C9 C10 1.508(2)
C9 H9 1.0000
C10 C11 1.384(2)
C10 C15 1.389(2)
C11 C12 1.382(2)
C11 H11 0.9500
C12 C13 1.375(2)
C12 H12 0.9500
C13 C14 1.383(2)
C13 H13 0.9500
C14 C15 1.387(2)
C14 H14 0.9500
C15 H15 0.9500
C16 O2 1.2247(18)
C16 N2 1.3655(19)
C16 C17 1.489(2)
C17 C22 1.387(2)
C17 C18 1.390(2)
C18 N3 1.335(2)
C18 H18 0.9500
C20 N3 1.336(2)
C20 C21 1.378(2)
C20 H20 0.9500
C21 C22 1.379(2)
C21 H21 0.9500
C22 H22 0.9500
N1 N2 1.3906(17)
O1 H1 0.8400
